data_4021412
loop_
_publ_author_name
'Yosuke Uchiyama'
'Naokazu Kano'
'Takayuki Kawashima'

_publ_contact_author_address
;
Department of Chemistry, Graduate School of Science,
The University of Tokyo,
7-3-1 Hongo, Bunkyo-ku, Tokyo, 113-0033, Japan
;
_publ_contact_author_email takayuki@chem.s.u-tokyo.ac.jp
_publ_contact_author_fax +81-5800-6899
_publ_contact_author_name 'Takayuki Kawashima'
_publ_contact_author_phone +81-5800-6899
_publ_section_title
;
 Syntheses, Structures, and Thermolyses of Pentacoordinate
 1,2-Oxastibetanes: Potential Intermediates in the
 Reactions of Stibonium Ylides with Carbonyl Compounds
;
_journal_name_full 'Journal of Organic Chemistry'
_journal_page_first 659
_journal_page_last 670
_journal_paper_doi 10.1021/jo0520700
_journal_volume 71
_journal_year 2006
_chemical_formula_moiety 'C34 H28 F9 O2 Sb'
_chemical_formula_sum 'C34 H28 F9 O2 Sb'
_chemical_formula_weight 761.31
_chemical_melting_point 189.5(5)
_chemical_name_common 3-phenyl-1,2-oxastibetane
_chemical_name_systematic
; 
 ? 
;
_space_group_IT_number 15
_symmetry_cell_setting monoclinic
_symmetry_space_group_name_Hall '-C 2yc'
_symmetry_space_group_name_H-M 'C 1 2/c 1'
_atom_sites_solution_hydrogens geom
_atom_sites_solution_primary direct
_atom_sites_solution_secondary difmap
_audit_creation_method SHELXL-97
_cell_angle_alpha 90.00
_cell_angle_beta 98.600(8)
_cell_angle_gamma 90.00
_cell_formula_units_Z 8
_cell_length_a 18.148(3)
_cell_length_b 9.7367(15)
_cell_length_c 36.418(7)
_cell_measurement_reflns_used 7376
_cell_measurement_temperature 120(2)
_cell_measurement_theta_max 27.4835
_cell_measurement_theta_min 3.0222
_cell_volume 6362.6(18)
_computing_cell_refinement 'CrystalClear (Rigaku Corp., 2000)'
_computing_data_collection 'CrystalClear (Rigaku Corp., 2000)'
_computing_data_reduction 'CrystalClear (Rigaku Corp., 2000)'
_computing_molecular_graphics 'ORTEP-III (Farrugia, 1997-2005)'
_computing_structure_refinement 'SHELXL-97 (Sheldrick, 1997)'
_computing_structure_solution 'SHELXS-97 (Sheldrick, 1990)'
_diffrn_ambient_temperature 120(2)
_diffrn_detector_area_resol_mean 14.6199
_diffrn_measured_fraction_theta_full 0.994
_diffrn_measured_fraction_theta_max 0.994
_diffrn_measurement_details
;
scan:
    Number of images: 600
               Slice: -65.0000 - 115.0000
         Image width: 0.3000
            Exp time: 17.0000
       Rotation axis: Omega
               Omega: 0.0000
                 Chi: 45.0000
                 Phi: 0.0000
                 XTD: 55.0161
              2theta: 24.7780
scan:
    Number of images: 600
               Slice: -65.0000 - 115.0000
         Image width: 0.3000
            Exp time: 17.0000
       Rotation axis: Omega
               Omega: 0.0000
                 Chi: 45.0000
                 Phi: 90.0000
                 XTD: 55.0161
              2theta: 24.7780
scan:
    Number of images: 600
               Slice: -65.0000 - 115.0000
         Image width: 0.3000
            Exp time: 17.0000
       Rotation axis: Omega
               Omega: 0.0000
                 Chi: 45.0000
                 Phi: 180.0000
                 XTD: 55.0161
              2theta: 24.7780

;
_diffrn_measurement_device
;
Mercury CCD (2x2 bin mode)
;
_diffrn_measurement_device_details
;
AFC8: Eulerian 3-circle
;
_diffrn_measurement_method dtintegrate.ref
_diffrn_radiation_detector CCD
_diffrn_radiation_monochromator graphite
_diffrn_radiation_source 'fine-focus sealed tube'
_diffrn_radiation_type MoK\a
_diffrn_radiation_wavelength 0.71070
_diffrn_reflns_av_R_equivalents 0.0787
_diffrn_reflns_av_sigmaI/netI 0.0565
_diffrn_reflns_limit_h_max 23
_diffrn_reflns_limit_h_min -23
_diffrn_reflns_limit_k_max 12
_diffrn_reflns_limit_k_min -12
_diffrn_reflns_limit_l_max 47
_diffrn_reflns_limit_l_min -47
_diffrn_reflns_number 30621
_diffrn_reflns_reduction_process 'Lp corrections applied'
_diffrn_reflns_theta_full 27.48
_diffrn_reflns_theta_max 27.48
_diffrn_reflns_theta_min 3.02
_diffrn_source_current 40.0000
_diffrn_source_power 2.0000
_diffrn_source_voltage 50.0000
_exptl_absorpt_coefficient_mu 0.950
_exptl_absorpt_correction_T_max 0.9540
_exptl_absorpt_correction_T_min 0.7636
_exptl_absorpt_correction_type multi-scan
_exptl_absorpt_process_details
;
Jacobson, R. (1998) Private communication
;
_exptl_crystal_colour Colorless
_exptl_crystal_density_diffrn 1.590
_exptl_crystal_density_method 'not measured'
_exptl_crystal_description Platelet
_exptl_crystal_F_000 3040
_exptl_crystal_size_max 0.30
_exptl_crystal_size_mid 0.30
_exptl_crystal_size_min 0.05
_refine_diff_density_max 1.784
_refine_diff_density_min -1.717
_refine_diff_density_rms 0.139
_refine_ls_extinction_method none
_refine_ls_goodness_of_fit_ref 1.427
_refine_ls_hydrogen_treatment riding
_refine_ls_matrix_type full
_refine_ls_number_parameters 418
_refine_ls_number_reflns 7271
_refine_ls_number_restraints 0
_refine_ls_restrained_S_all 1.427
_refine_ls_R_factor_all 0.1016
_refine_ls_R_factor_gt 0.0960
_refine_ls_shift/su_max 0.001
_refine_ls_shift/su_mean 0.000
_refine_ls_structure_factor_coef Fsqd
_refine_ls_weighting_details 'calc w=1/[\s^2^(Fo^2^)+(0.0000P)^2^+133.2111P] where P=(Fo^2^+2Fc^2^)/3'
_refine_ls_weighting_scheme calc
_refine_ls_wR_factor_gt 0.1779
_refine_ls_wR_factor_ref 0.1799
_reflns_number_gt 6949
_reflns_number_total 7271
_reflns_threshold_expression >2sigma(I)
_cod_data_source_file jo0520700si20051003_111008.cif
_cod_depositor_comments
;
The following automatic conversions were performed:

'_chemical_melting_point' value '189-190' was changed to '189.5(5)' -
the average value was taken and precision was estimated.

Automatic conversion script
Id: cif_fix_values 1646 2011-03-28 12:23:43Z adriana 
;
_cod_original_sg_symbol_H-M 'C 2/c'
_cod_database_code 4021412

loop_
_symmetry_equiv_pos_as_xyz
'x, y, z'
'-x, y, -z+1/2'
'x+1/2, y+1/2, z'
'-x+1/2, y+1/2, -z+1/2'
'-x, -y, -z'
'x, -y, z-1/2'
'-x+1/2, -y+1/2, -z'
'x+1/2, -y+1/2, z-1/2'

loop_
_atom_site_label
_atom_site_type_symbol
_atom_site_fract_x
_atom_site_fract_y
_atom_site_fract_z
_atom_site_U_iso_or_equiv
_atom_site_adp_type
_atom_site_occupancy
_atom_site_symmetry_multiplicity
_atom_site_calc_flag
_atom_site_refinement_flags
Sb1 Sb 0.58584(3) 0.04046(5) 0.624039(12) 0.01510(13) Uani 1 1 d .
O1 O 0.6422(3) 0.1639(5) 0.59171(14) 0.0188(10) Uani 1 1 d .
O2 O 0.5154(3) -0.0959(5) 0.64328(14) 0.0163(10) Uani 1 1 d .
C1 C 0.5876(4) -0.0522(7) 0.57112(18) 0.0158(13) Uani 1 1 d .
H1 H 0.5363 -0.0482 0.5565 0.019 Uiso 1 1 calc R
C2 C 0.6345(4) 0.0747(7) 0.55996(19) 0.0171(14) Uani 1 1 d .
C3 C 0.5025(4) 0.1788(8) 0.6346(2) 0.0226(16) Uani 1 1 d .
C4 C 0.6740(4) 0.0067(7) 0.66786(19) 0.0182(14) Uani 1 1 d .
C5 C 0.6141(4) -0.1970(7) 0.57254(18) 0.0142(13) Uani 1 1 d .
C6 C 0.5642(4) -0.3007(8) 0.5588(2) 0.0231(16) Uani 1 1 d .
H2 H 0.5156 -0.2772 0.5469 0.028 Uiso 1 1 calc R
C7 C 0.5853(5) -0.4384(8) 0.5623(2) 0.0279(17) Uani 1 1 d .
H3 H 0.5510 -0.5079 0.5527 0.034 Uiso 1 1 calc R
C8 C 0.6556(5) -0.4747(8) 0.5797(2) 0.0318(19) Uani 1 1 d .
H4 H 0.6696 -0.5686 0.5825 0.038 Uiso 1 1 calc R
C9 C 0.7047(5) -0.3725(9) 0.5929(2) 0.0303(18) Uani 1 1 d .
H5 H 0.7534 -0.3969 0.6044 0.036 Uiso 1 1 calc R
C10 C 0.6854(4) -0.2348(8) 0.5900(2) 0.0200(15) Uani 1 1 d .
H6 H 0.7202 -0.1664 0.5998 0.024 Uiso 1 1 calc R
C11 C 0.7100(4) 0.0386(8) 0.54830(19) 0.0210(14) Uani 1 1 d .
C12 C 0.7738(4) 0.1019(9) 0.5667(2) 0.0251(16) Uani 1 1 d .
H7 H 0.7701 0.1661 0.5860 0.030 Uiso 1 1 calc R
C13 C 0.8431(5) 0.0704(9) 0.5567(2) 0.0320(19) Uani 1 1 d .
H8 H 0.8868 0.1120 0.5696 0.038 Uiso 1 1 calc R
C14 C 0.8488(5) -0.0203(10) 0.5282(2) 0.0339(19) Uani 1 1 d .
H9 H 0.8962 -0.0413 0.5215 0.041 Uiso 1 1 calc R
C15 C 0.7847(5) -0.0812(9) 0.5092(2) 0.0319(19) Uani 1 1 d .
H10 H 0.7882 -0.1428 0.4893 0.038 Uiso 1 1 calc R
C16 C 0.7156(5) -0.0514(9) 0.5196(2) 0.0265(16) Uani 1 1 d .
H11 H 0.6719 -0.0935 0.5068 0.032 Uiso 1 1 calc R
C17 C 0.5868(5) 0.1544(8) 0.5289(2) 0.0247(16) Uani 1 1 d .
F1 F 0.5205(3) 0.1932(5) 0.53868(14) 0.0341(12) Uani 1 1 d .
F2 F 0.5699(3) 0.0795(5) 0.49767(12) 0.0306(11) Uani 1 1 d .
F3 F 0.6202(3) 0.2681(5) 0.51986(13) 0.0332(12) Uani 1 1 d .
C18 C 0.5041(5) 0.3196(8) 0.6286(2) 0.0250(16) Uani 1 1 d .
H12 H 0.5448 0.3609 0.6190 0.030 Uiso 1 1 calc R
C19 C 0.4445(5) 0.3990(9) 0.6368(2) 0.035(2) Uani 1 1 d .
H13 H 0.4443 0.4956 0.6331 0.043 Uiso 1 1 calc R
C20 C 0.3859(5) 0.3360(9) 0.6505(3) 0.034(2) Uani 1 1 d .
H14 H 0.3451 0.3901 0.6556 0.041 Uiso 1 1 calc R
C21 C 0.3853(5) 0.1954(9) 0.6568(2) 0.0298(18) Uani 1 1 d .
H15 H 0.3450 0.1543 0.6667 0.036 Uiso 1 1 calc R
C22 C 0.4444(4) 0.1150(8) 0.64861(19) 0.0200(15) Uani 1 1 d .
C23 C 0.4519(4) -0.0419(9) 0.65485(19) 0.0203(14) Uani 1 1 d .
C24 C 0.3857(4) -0.1180(9) 0.6327(2) 0.0248(16) Uani 1 1 d .
F4 F 0.3806(3) -0.0882(5) 0.59679(13) 0.0330(11) Uani 1 1 d .
F5 F 0.3188(3) -0.0874(5) 0.64317(14) 0.0317(11) Uani 1 1 d .
F6 F 0.3932(3) -0.2551(5) 0.63623(15) 0.0350(12) Uani 1 1 d .
C25 C 0.4569(5) -0.0715(9) 0.6970(2) 0.0274(18) Uani 1 1 d .
F7 F 0.5150(3) -0.0001(6) 0.71475(13) 0.0402(14) Uani 1 1 d .
F8 F 0.3970(3) -0.0322(7) 0.71123(13) 0.0418(13) Uani 1 1 d .
F9 F 0.4693(3) -0.2033(6) 0.70481(15) 0.0442(14) Uani 1 1 d .
C26 C 0.6692(4) -0.1005(8) 0.6925(2) 0.0240(16) Uani 1 1 d .
H16 H 0.6281 -0.1620 0.6888 0.029 Uiso 1 1 calc R
C27 C 0.7256(4) -0.1163(9) 0.7226(2) 0.0267(17) Uani 1 1 d .
H17 H 0.7231 -0.1907 0.7393 0.032 Uiso 1 1 calc R
C28 C 0.7862(4) -0.0249(8) 0.72901(19) 0.0179(14) Uani 1 1 d .
C29 C 0.7895(4) 0.0795(7) 0.70317(19) 0.0172(14) Uani 1 1 d .
H18 H 0.8307 0.1408 0.7064 0.021 Uiso 1 1 calc R
C30 C 0.7337(4) 0.0961(7) 0.67272(19) 0.0171(14) Uani 1 1 d .
H19 H 0.7368 0.1683 0.6555 0.021 Uiso 1 1 calc R
C31 C 0.8453(4) -0.0489(9) 0.7634(2) 0.0237(15) Uani 1 1 d .
C32 C 0.8075(4) -0.0327(10) 0.7985(2) 0.0293(17) Uani 1 1 d .
H20 H 0.7670 -0.0997 0.7978 0.044 Uiso 1 1 calc R
H21 H 0.7873 0.0604 0.7993 0.044 Uiso 1 1 calc R
H22 H 0.8443 -0.0486 0.8207 0.044 Uiso 1 1 calc R
C33 C 0.8795(5) -0.1921(9) 0.7623(2) 0.0316(19) Uani 1 1 d .
H23 H 0.8403 -0.2616 0.7615 0.047 Uiso 1 1 calc R
H24 H 0.9164 -0.2058 0.7846 0.047 Uiso 1 1 calc R
H25 H 0.9039 -0.2006 0.7402 0.047 Uiso 1 1 calc R
C34 C 0.9083(4) 0.0588(10) 0.7653(2) 0.0323(19) Uani 1 1 d .
H26 H 0.9451 0.0422 0.7874 0.048 Uiso 1 1 calc R
H27 H 0.8873 0.1511 0.7666 0.048 Uiso 1 1 calc R
H28 H 0.9325 0.0514 0.7431 0.048 Uiso 1 1 calc R

loop_
_atom_site_aniso_label
_atom_site_aniso_U_11
_atom_site_aniso_U_22
_atom_site_aniso_U_33
_atom_site_aniso_U_23
_atom_site_aniso_U_13
_atom_site_aniso_U_12
Sb1 0.0169(2) 0.0121(2) 0.0164(2) 0.00086(19) 0.00258(15) 0.0006(2)
O1 0.022(3) 0.011(2) 0.025(3) -0.001(2) 0.009(2) -0.005(2)
O2 0.010(2) 0.011(2) 0.029(3) 0.003(2) 0.0080(19) 0.0018(18)
C1 0.017(3) 0.012(3) 0.019(3) -0.003(3) 0.004(2) -0.002(3)
C2 0.026(4) 0.010(3) 0.016(3) 0.002(2) 0.006(3) 0.000(3)
C3 0.026(4) 0.023(4) 0.017(3) -0.005(3) -0.002(3) 0.007(3)
C4 0.023(4) 0.013(3) 0.018(3) 0.001(3) 0.003(3) 0.004(3)
C5 0.020(3) 0.009(3) 0.015(3) 0.001(2) 0.005(3) 0.003(3)
C6 0.022(4) 0.022(4) 0.025(4) 0.000(3) 0.005(3) -0.003(3)
C7 0.042(5) 0.013(4) 0.029(4) 0.001(3) 0.006(3) -0.008(3)
C8 0.048(5) 0.008(4) 0.039(5) 0.000(3) 0.005(4) 0.000(4)
C9 0.027(4) 0.023(4) 0.040(5) 0.002(4) 0.002(3) 0.007(3)
C10 0.021(4) 0.015(4) 0.023(4) -0.002(3) 0.001(3) -0.001(3)
C11 0.025(4) 0.018(3) 0.021(3) 0.000(3) 0.006(3) 0.003(3)
C12 0.026(4) 0.027(4) 0.024(4) -0.005(3) 0.005(3) -0.010(3)
C13 0.031(4) 0.033(5) 0.034(4) -0.001(4) 0.009(3) -0.008(4)
C14 0.034(4) 0.033(5) 0.038(5) -0.001(4) 0.018(4) -0.003(4)
C15 0.040(5) 0.022(4) 0.038(5) -0.006(3) 0.020(4) -0.003(4)
C16 0.033(4) 0.021(4) 0.028(4) -0.002(3) 0.013(3) -0.008(3)
C17 0.029(4) 0.023(4) 0.023(4) 0.004(3) 0.004(3) 0.002(3)
F1 0.033(3) 0.028(3) 0.040(3) 0.007(2) 0.003(2) 0.013(2)
F2 0.042(3) 0.023(3) 0.023(2) 0.0013(18) -0.006(2) 0.000(2)
F3 0.047(3) 0.017(2) 0.034(3) 0.011(2) 0.002(2) -0.004(2)
C18 0.033(4) 0.016(4) 0.026(4) -0.002(3) 0.002(3) 0.005(3)
C19 0.046(5) 0.019(4) 0.039(5) -0.002(4) -0.001(4) 0.015(4)
C20 0.034(5) 0.030(5) 0.038(5) -0.008(4) 0.006(4) 0.015(4)
C21 0.026(4) 0.029(5) 0.035(5) -0.009(4) 0.007(3) 0.005(4)
C22 0.024(4) 0.019(4) 0.017(3) -0.004(3) 0.005(3) 0.001(3)
C23 0.016(3) 0.024(4) 0.021(3) -0.002(3) 0.003(3) -0.001(3)
C24 0.018(4) 0.026(4) 0.030(4) 0.003(3) 0.002(3) 0.006(3)
F4 0.034(3) 0.034(3) 0.028(2) -0.004(2) -0.004(2) -0.004(2)
F5 0.019(2) 0.029(3) 0.047(3) 0.002(2) 0.003(2) 0.0019(19)
F6 0.025(3) 0.021(3) 0.058(3) 0.000(2) 0.004(2) -0.002(2)
C25 0.027(4) 0.031(5) 0.024(4) 0.003(3) 0.005(3) 0.002(3)
F7 0.033(3) 0.065(4) 0.021(2) -0.002(2) 0.0006(19) -0.009(3)
F8 0.031(3) 0.072(4) 0.026(2) 0.005(3) 0.015(2) 0.004(3)
F9 0.041(3) 0.052(4) 0.041(3) 0.025(3) 0.010(2) 0.004(3)
C26 0.021(4) 0.020(4) 0.030(4) 0.006(3) 0.001(3) -0.007(3)
C27 0.025(4) 0.023(4) 0.031(4) 0.010(3) 0.002(3) -0.004(3)
C28 0.017(3) 0.016(4) 0.021(3) 0.000(3) 0.005(3) 0.002(3)
C29 0.016(3) 0.014(3) 0.023(3) -0.001(3) 0.006(3) -0.002(3)
C30 0.021(3) 0.011(3) 0.020(3) 0.001(3) 0.007(3) 0.002(3)
C31 0.020(3) 0.027(4) 0.022(3) 0.000(3) -0.001(3) 0.003(3)
C32 0.026(4) 0.040(5) 0.022(4) 0.005(4) 0.005(3) -0.001(4)
C33 0.026(4) 0.034(5) 0.033(4) 0.000(4) -0.002(3) 0.004(4)
C34 0.021(4) 0.041(5) 0.033(4) 0.005(4) -0.002(3) -0.005(4)

loop_
_atom_type_symbol
_atom_type_description
_atom_type_scat_dispersion_real
_atom_type_scat_dispersion_imag
_atom_type_scat_source
C C 0.0033 0.0016 'International Tables Vol C Tables 4.2.6.8 and 6.1.1.4'
H H 0.0000 0.0000 'International Tables Vol C Tables 4.2.6.8 and 6.1.1.4'
O O 0.0106 0.0060 'International Tables Vol C Tables 4.2.6.8 and 6.1.1.4'
F F 0.0171 0.0103 'International Tables Vol C Tables 4.2.6.8 and 6.1.1.4'
Sb Sb -0.5866 1.5461 'International Tables Vol C Tables 4.2.6.8 and 6.1.1.4'

loop_
_geom_angle_atom_site_label_1
_geom_angle_atom_site_label_2
_geom_angle_atom_site_label_3
_geom_angle
O2 Sb1 O1 165.4(2)
O2 Sb1 C3 81.3(3)
O1 Sb1 C3 99.4(3)
O2 Sb1 C4 94.7(2)
O1 Sb1 C4 97.9(2)
C3 Sb1 C4 116.5(3)
O2 Sb1 C1 97.4(2)
O1 Sb1 C1 69.8(2)
C3 Sb1 C1 122.9(3)
C4 Sb1 C1 120.4(3)
O2 Sb1 C2 134.1(2)
O1 Sb1 C2 32.8(2)
C3 Sb1 C2 115.2(3)
C4 Sb1 C2 111.9(3)
C1 Sb1 C2 37.0(2)
C2 O1 Sb1 96.3(4)
C23 O2 Sb1 116.7(5)
C5 C1 C2 124.3(6)
C5 C1 Sb1 114.7(5)
C2 C1 Sb1 89.0(4)
C5 C1 H1 109.0
C2 C1 H1 109.0
Sb1 C1 H1 109.0
O1 C2 C17 105.4(6)
O1 C2 C11 112.1(6)
C17 C2 C11 109.9(6)
O1 C2 C1 104.9(5)
C17 C2 C1 108.6(6)
C11 C2 C1 115.3(6)
O1 C2 Sb1 50.9(3)
C17 C2 Sb1 119.5(5)
C11 C2 Sb1 130.3(5)
C1 C2 Sb1 54.0(3)
C22 C3 C18 122.4(7)
C22 C3 Sb1 112.8(6)
C18 C3 Sb1 124.7(6)
C30 C4 C26 121.0(7)
C30 C4 Sb1 119.4(5)
C26 C4 Sb1 119.5(5)
C6 C5 C10 118.5(7)
C6 C5 C1 118.9(6)
C10 C5 C1 122.4(6)
C7 C6 C5 120.4(7)
C7 C6 H2 119.8
C5 C6 H2 119.8
C8 C7 C6 120.7(8)
C8 C7 H3 119.6
C6 C7 H3 119.6
C9 C8 C7 118.7(8)
C9 C8 H4 120.6
C7 C8 H4 120.6
C8 C9 C10 122.0(8)
C8 C9 H5 119.0
C10 C9 H5 119.0
C9 C10 C5 119.7(7)
C9 C10 H6 120.2
C5 C10 H6 120.2
C16 C11 C12 119.7(7)
C16 C11 C2 121.7(7)
C12 C11 C2 118.5(7)
C11 C12 C13 119.6(7)
C11 C12 H7 120.2
C13 C12 H7 120.2
C14 C13 C12 120.6(8)
C14 C13 H8 119.7
C12 C13 H8 119.7
C13 C14 C15 119.7(8)
C13 C14 H9 120.1
C15 C14 H9 120.1
C14 C15 C16 119.7(8)
C14 C15 H10 120.2
C16 C15 H10 120.2
C11 C16 C15 120.6(8)
C11 C16 H11 119.7
C15 C16 H11 119.7
F3 C17 F2 107.3(6)
F3 C17 F1 106.7(6)
F2 C17 F1 106.0(6)
F3 C17 C2 112.1(7)
F2 C17 C2 112.5(6)
F1 C17 C2 111.8(6)
C3 C18 C19 118.4(8)
C3 C18 H12 120.8
C19 C18 H12 120.8
C20 C19 C18 119.5(8)
C20 C19 H13 120.2
C18 C19 H13 120.2
C19 C20 C21 121.5(8)
C19 C20 H14 119.2
C21 C20 H14 119.2
C20 C21 C22 119.5(8)
C20 C21 H15 120.3
C22 C21 H15 120.3
C3 C22 C21 118.6(8)
C3 C22 C23 116.2(7)
C21 C22 C23 125.2(7)
O2 C23 C24 106.1(6)
O2 C23 C22 112.9(6)
C24 C23 C22 110.8(6)
O2 C23 C25 107.5(6)
C24 C23 C25 110.8(6)
C22 C23 C25 108.7(6)
F4 C24 F6 107.5(7)
F4 C24 F5 107.1(6)
F6 C24 F5 105.8(6)
F4 C24 C23 110.2(7)
F6 C24 C23 111.6(6)
F5 C24 C23 114.2(7)
F9 C25 F8 108.4(7)
F9 C25 F7 107.5(7)
F8 C25 F7 106.9(7)
F9 C25 C23 112.1(7)
F8 C25 C23 113.7(6)
F7 C25 C23 107.9(6)
C4 C26 C27 118.9(7)
C4 C26 H16 120.6
C27 C26 H16 120.6
C26 C27 C28 121.6(7)
C26 C27 H17 119.2
C28 C27 H17 119.2
C29 C28 C27 117.6(7)
C29 C28 C31 124.4(7)
C27 C28 C31 118.0(7)
C28 C29 C30 121.4(7)
C28 C29 H18 119.3
C30 C29 H18 119.3
C4 C30 C29 119.4(6)
C4 C30 H19 120.3
C29 C30 H19 120.3
C33 C31 C28 110.8(6)
C33 C31 C34 108.6(7)
C28 C31 C34 110.7(7)
C33 C31 C32 110.2(7)
C28 C31 C32 108.4(6)
C34 C31 C32 108.1(7)
C31 C32 H20 109.5
C31 C32 H21 109.5
H20 C32 H21 109.5
C31 C32 H22 109.5
H20 C32 H22 109.5
H21 C32 H22 109.5
C31 C33 H23 109.5
C31 C33 H24 109.5
H23 C33 H24 109.5
C31 C33 H25 109.5
H23 C33 H25 109.5
H24 C33 H25 109.5
C31 C34 H26 109.5
C31 C34 H27 109.5
H26 C34 H27 109.5
C31 C34 H28 109.5
H26 C34 H28 109.5
H27 C34 H28 109.5

loop_
_geom_bond_atom_site_label_1
_geom_bond_atom_site_label_2
_geom_bond_distance
Sb1 O2 2.039(5)
Sb1 O1 2.059(5)
Sb1 C3 2.103(8)
Sb1 C4 2.110(7)
Sb1 C1 2.132(7)
Sb1 C2 2.636(7)
O1 C2 1.437(8)
O2 C23 1.389(8)
C1 C5 1.488(9)
C1 C2 1.587(10)
C1 H1 1.0000
C2 C17 1.530(10)
C2 C11 1.535(10)
C3 C22 1.385(11)
C3 C18 1.389(11)
C4 C30 1.381(10)
C4 C26 1.387(10)
C5 C6 1.398(10)
C5 C10 1.403(10)
C6 C7 1.395(11)
C6 H2 0.9500
C7 C8 1.382(12)
C7 H3 0.9500
C8 C9 1.375(12)
C8 H4 0.9500
C9 C10 1.385(11)
C9 H5 0.9500
C10 H6 0.9500
C11 C16 1.380(11)
C11 C12 1.392(10)
C12 C13 1.396(11)
C12 H7 0.9500
C13 C14 1.378(12)
C13 H8 0.9500
C14 C15 1.393(13)
C14 H9 0.9500
C15 C16 1.393(11)
C15 H10 0.9500
C16 H11 0.9500
C17 F3 1.327(9)
C17 F2 1.346(9)
C17 F1 1.358(9)
C18 C19 1.399(12)
C18 H12 0.9500
C19 C20 1.383(14)
C19 H13 0.9500
C20 C21 1.388(13)
C20 H14 0.9500
C21 C22 1.396(11)
C21 H15 0.9500
C22 C23 1.547(11)
C23 C24 1.534(11)
C23 C25 1.550(10)
C24 F4 1.330(9)
C24 F6 1.346(9)
C24 F5 1.358(9)
C25 F9 1.327(10)
C25 F8 1.330(9)
C25 F7 1.345(10)
C26 C27 1.394(11)
C26 H16 0.9500
C27 C28 1.407(11)
C27 H17 0.9500
C28 C29 1.393(10)
C28 C31 1.540(10)
C29 C30 1.395(10)
C29 H18 0.9500
C30 H19 0.9500
C31 C33 1.529(12)
C31 C34 1.546(12)
C31 C32 1.547(10)
C32 H20 0.9800
C32 H21 0.9800
C32 H22 0.9800
C33 H23 0.9800
C33 H24 0.9800
C33 H25 0.9800
C34 H26 0.9800
C34 H27 0.9800
C34 H28 0.9800

loop_
_geom_torsion_atom_site_label_1
_geom_torsion_atom_site_label_2
_geom_torsion_atom_site_label_3
_geom_torsion_atom_site_label_4
_geom_torsion
O2 Sb1 O1 C2 -31.0(10)
C3 Sb1 O1 C2 -122.7(4)
C4 Sb1 O1 C2 118.6(4)
C1 Sb1 O1 C2 -0.9(4)
O1 Sb1 O2 C23 -96.1(9)
C3 Sb1 O2 C23 -2.1(5)
C4 Sb1 O2 C23 114.0(5)
C1 Sb1 O2 C23 -124.5(5)
C2 Sb1 O2 C23 -119.0(5)
O2 Sb1 C1 C5 -58.8(5)
O1 Sb1 C1 C5 128.6(5)
C3 Sb1 C1 C5 -143.2(5)
C4 Sb1 C1 C5 41.2(6)
C2 Sb1 C1 C5 127.7(7)
O2 Sb1 C1 C2 173.5(4)
O1 Sb1 C1 C2 0.8(4)
C3 Sb1 C1 C2 89.0(5)
C4 Sb1 C1 C2 -86.6(4)
Sb1 O1 C2 C17 115.7(5)
Sb1 O1 C2 C11 -124.7(5)
Sb1 O1 C2 C1 1.2(5)
C5 C1 C2 O1 -120.7(7)
Sb1 C1 C2 O1 -1.1(5)
C5 C1 C2 C17 127.0(7)
Sb1 C1 C2 C17 -113.4(5)
C5 C1 C2 C11 3.1(9)
Sb1 C1 C2 C11 122.7(5)
C5 C1 C2 Sb1 -119.6(7)
O2 Sb1 C2 O1 169.6(3)
C3 Sb1 C2 O1 66.6(5)
C4 Sb1 C2 O1 -69.5(4)
C1 Sb1 C2 O1 178.6(6)
O2 Sb1 C2 C17 83.4(6)
O1 Sb1 C2 C17 -86.2(6)
C3 Sb1 C2 C17 -19.6(6)
C4 Sb1 C2 C17 -155.8(5)
C1 Sb1 C2 C17 92.4(7)
O2 Sb1 C2 C11 -103.4(6)
O1 Sb1 C2 C11 87.0(7)
C3 Sb1 C2 C11 153.6(6)
C4 Sb1 C2 C11 17.5(7)
C1 Sb1 C2 C11 -94.4(7)
O2 Sb1 C2 C1 -9.0(5)
O1 Sb1 C2 C1 -178.6(6)
C3 Sb1 C2 C1 -112.0(4)
C4 Sb1 C2 C1 111.9(4)
O2 Sb1 C3 C22 0.2(5)
O1 Sb1 C3 C22 165.5(5)
C4 Sb1 C3 C22 -90.7(6)
C1 Sb1 C3 C22 93.5(6)
C2 Sb1 C3 C22 135.2(5)
O2 Sb1 C3 C18 179.9(7)
O1 Sb1 C3 C18 -14.9(7)
C4 Sb1 C3 C18 89.0(7)
C1 Sb1 C3 C18 -86.8(7)
C2 Sb1 C3 C18 -45.1(7)
O2 Sb1 C4 C30 -167.2(6)
O1 Sb1 C4 C30 20.1(6)
C3 Sb1 C4 C30 -84.6(6)
C1 Sb1 C4 C30 91.3(6)
C2 Sb1 C4 C30 50.9(6)
O2 Sb1 C4 C26 9.4(6)
O1 Sb1 C4 C26 -163.3(6)
C3 Sb1 C4 C26 92.0(6)
C1 Sb1 C4 C26 -92.1(6)
C2 Sb1 C4 C26 -132.5(6)
C2 C1 C5 C6 -138.4(7)
Sb1 C1 C5 C6 114.7(6)
C2 C1 C5 C10 47.1(10)
Sb1 C1 C5 C10 -59.8(8)
C10 C5 C6 C7 -0.1(11)
C1 C5 C6 C7 -174.8(7)
C5 C6 C7 C8 0.4(12)
C6 C7 C8 C9 -1.0(13)
C7 C8 C9 C10 1.3(13)
C8 C9 C10 C5 -1.1(13)
C6 C5 C10 C9 0.4(11)
C1 C5 C10 C9 175.0(7)
O1 C2 C11 C16 176.7(7)
C17 C2 C11 C16 -66.4(9)
C1 C2 C11 C16 56.8(9)
Sb1 C2 C11 C16 119.9(7)
O1 C2 C11 C12 -5.1(9)
C17 C2 C11 C12 111.8(8)
C1 C2 C11 C12 -125.1(7)
Sb1 C2 C11 C12 -61.9(9)
C16 C11 C12 C13 -2.0(12)
C2 C11 C12 C13 179.8(7)
C11 C12 C13 C14 1.4(13)
C12 C13 C14 C15 0.0(14)
C13 C14 C15 C16 -0.9(14)
C12 C11 C16 C15 1.0(13)
C2 C11 C16 C15 179.2(7)
C14 C15 C16 C11 0.4(13)
O1 C2 C17 F3 63.4(8)
C11 C2 C17 F3 -57.6(8)
C1 C2 C17 F3 175.3(6)
Sb1 C2 C17 F3 116.9(6)
O1 C2 C17 F2 -175.5(6)
C11 C2 C17 F2 63.4(8)
C1 C2 C17 F2 -63.6(8)
Sb1 C2 C17 F2 -122.1(6)
O1 C2 C17 F1 -56.4(8)
C11 C2 C17 F1 -177.5(6)
C1 C2 C17 F1 55.5(8)
Sb1 C2 C17 F1 -3.0(8)
C22 C3 C18 C19 -0.4(12)
Sb1 C3 C18 C19 179.9(6)
C3 C18 C19 C20 -0.3(12)
C18 C19 C20 C21 1.2(14)
C19 C20 C21 C22 -1.3(13)
C18 C3 C22 C21 0.3(11)
Sb1 C3 C22 C21 180.0(6)
C18 C3 C22 C23 -178.2(7)
Sb1 C3 C22 C23 1.5(8)
C20 C21 C22 C3 0.6(12)
C20 C21 C22 C23 178.9(8)
Sb1 O2 C23 C24 124.9(5)
Sb1 O2 C23 C22 3.4(7)
Sb1 O2 C23 C25 -116.4(6)
C3 C22 C23 O2 -3.2(9)
C21 C22 C23 O2 178.4(7)
C3 C22 C23 C24 -122.1(7)
C21 C22 C23 C24 59.6(10)
C3 C22 C23 C25 115.9(7)
C21 C22 C23 C25 -62.4(9)
O2 C23 C24 F4 -65.5(8)
C22 C23 C24 F4 57.3(8)
C25 C23 C24 F4 178.0(6)
O2 C23 C24 F6 53.9(8)
C22 C23 C24 F6 176.7(6)
C25 C23 C24 F6 -62.6(8)
O2 C23 C24 F5 173.8(6)
C22 C23 C24 F5 -63.3(8)
C25 C23 C24 F5 57.4(9)
O2 C23 C25 F9 -52.7(9)
C24 C23 C25 F9 62.9(8)
C22 C23 C25 F9 -175.1(6)
O2 C23 C25 F8 -176.1(7)
C24 C23 C25 F8 -60.5(9)
C22 C23 C25 F8 61.4(9)
O2 C23 C25 F7 65.6(8)
C24 C23 C25 F7 -178.9(6)
C22 C23 C25 F7 -56.9(8)
C30 C4 C26 C27 0.5(12)
Sb1 C4 C26 C27 -176.0(6)
C4 C26 C27 C28 1.3(13)
C26 C27 C28 C29 -2.6(12)
C26 C27 C28 C31 179.0(7)
C27 C28 C29 C30 2.1(11)
C31 C28 C29 C30 -179.6(7)
C26 C4 C30 C29 -1.0(11)
Sb1 C4 C30 C29 175.6(5)
C28 C29 C30 C4 -0.4(11)
C29 C28 C31 C33 -120.3(8)
C27 C28 C31 C33 58.0(9)
C29 C28 C31 C34 0.3(10)
C27 C28 C31 C34 178.6(7)
C29 C28 C31 C32 118.6(8)
C27 C28 C31 C32 -63.1(9)
